data_7005297
loop_
_publ_author_name
'Brinkmann, Christine'
'Garc\'ia, Felipe'
'Morey, James V.'
'McPartlin, Mary'
'Singh, Sanjay'
'Wheatley, Andrew E. H.'
'Wright, Dominic S.'

_publ_section_title
;
 Stepwise nucleophilic substitution of manganocene, syntheses and
 structures of the dimer [CpMn(hpp)]2 and the unusual manganate cage
 [LiMn(hpp)3]2 (hppH =
 1,3,4,6,7,8-hexahydro-2H-pyrimido[1,2,a]pyrimidine).
;
_journal_issue 16
_journal_name_full 'Dalton transactions (Cambridge, England : 2003)'
_journal_page_first 1570
_journal_page_last 1572
_journal_paper_doi 10.1039/b700409e
_journal_year 2007
_chemical_formula_sum 'C42 H72 Li2 Mn2 N18'
_chemical_formula_weight 952.94
_chemical_name_systematic
;
?
;
_space_group_IT_number 14
_symmetry_cell_setting monoclinic
_symmetry_space_group_name_Hall '-P 2ybc'
_symmetry_space_group_name_H-M 'P 1 21/c 1'
_atom_sites_solution_hydrogens geom
_atom_sites_solution_primary direct
_atom_sites_solution_secondary difmap
_audit_creation_method SHELXL-97
_cell_angle_alpha 90.00
_cell_angle_beta 107.01(3)
_cell_angle_gamma 90.00
_cell_formula_units_Z 4
_cell_length_a 14.668(3)
_cell_length_b 18.026(4)
_cell_length_c 18.697(4)
_cell_measurement_reflns_used 16469
_cell_measurement_temperature 180(2)
_cell_measurement_theta_max 27.48
_cell_measurement_theta_min 1.02
_cell_volume 4727.3(19)
_computing_cell_refinement 'HKL Scalepack (Otwinowski & Minor 1997)'
_computing_data_collection 'Collect (Nonius B.V. 1998)'
_computing_data_reduction
;
HKL Denzo and Scalepack (Otwinowski & Minor 1997)
;
_computing_publication_material 'SHELXL-97 (Sheldrick 1997)'
_computing_structure_refinement 'SHELXL-97 (Sheldrick 1997)'
_computing_structure_solution 'SIR-92 (Altomare et al. 1994)'
_diffrn_ambient_temperature 180(2)
_diffrn_measured_fraction_theta_full 0.995
_diffrn_measured_fraction_theta_max 0.995
_diffrn_measurement_device_type 'Nonius Kappa CCD'
_diffrn_measurement_method 'Thin slice \w and \f scans'
_diffrn_radiation_monochromator graphite
_diffrn_radiation_source 'fine-focus sealed tube'
_diffrn_radiation_type MoK\a
_diffrn_radiation_wavelength 0.71073
_diffrn_reflns_av_R_equivalents 0.0455
_diffrn_reflns_av_sigmaI/netI 0.0517
_diffrn_reflns_limit_h_max 18
_diffrn_reflns_limit_h_min -18
_diffrn_reflns_limit_k_max 21
_diffrn_reflns_limit_k_min -22
_diffrn_reflns_limit_l_max 23
_diffrn_reflns_limit_l_min -23
_diffrn_reflns_number 25912
_diffrn_reflns_theta_full 26.00
_diffrn_reflns_theta_max 26.00
_diffrn_reflns_theta_min 3.58
_diffrn_standards_number 0
_exptl_absorpt_coefficient_mu 0.586
_exptl_absorpt_correction_T_max 0.933
_exptl_absorpt_correction_T_min 0.869
_exptl_absorpt_correction_type multi-scan
_exptl_absorpt_process_details
;
multi-scan from symmetry-related measurements
Sortav (Blessing 1995)
;
_exptl_crystal_colour colourless
_exptl_crystal_density_diffrn 1.339
_exptl_crystal_density_method 'not measured'
_exptl_crystal_description blocks
_exptl_crystal_F_000 2024
_exptl_crystal_size_max 0.16
_exptl_crystal_size_mid 0.14
_exptl_crystal_size_min 0.12
_refine_diff_density_max 0.716
_refine_diff_density_min -0.413
_refine_diff_density_rms 0.056
_refine_ls_extinction_method none
_refine_ls_goodness_of_fit_ref 1.071
_refine_ls_hydrogen_treatment constr
_refine_ls_matrix_type full
_refine_ls_number_parameters 578
_refine_ls_number_reflns 9235
_refine_ls_number_restraints 0
_refine_ls_restrained_S_all 1.071
_refine_ls_R_factor_all 0.0767
_refine_ls_R_factor_gt 0.0521
_refine_ls_shift/su_max 0.002
_refine_ls_shift/su_mean 0.000
_refine_ls_structure_factor_coef Fsqd
_refine_ls_weighting_details 'calc w=1/[\s^2^(Fo^2^)+(0.0296P)^2^+4.8780P] where P=(Fo^2^+2Fc^2^)/3'
_refine_ls_weighting_scheme calc
_refine_ls_wR_factor_gt 0.1064
_refine_ls_wR_factor_ref 0.1142
_reflns_number_gt 7110
_reflns_number_total 9235
_reflns_threshold_expression >2sigma(I)
_cod_data_source_file b700409e.txt
_cod_data_source_block mw0603
_cod_original_cell_volume 4727.3(16)
_cod_original_sg_symbol_H-M P2(1)/c
_cod_database_code 7005297

loop_
_symmetry_equiv_pos_as_xyz
'x, y, z'
'-x, y+1/2, -z+1/2'
'-x, -y, -z'
'x, -y-1/2, z-1/2'

loop_
_atom_site_label
_atom_site_type_symbol
_atom_site_fract_x
_atom_site_fract_y
_atom_site_fract_z
_atom_site_U_iso_or_equiv
_atom_site_adp_type
_atom_site_occupancy
_atom_site_symmetry_multiplicity
_atom_site_calc_flag
_atom_site_refinement_flags
_atom_site_disorder_assembly
_atom_site_disorder_group
Mn1 Mn 0.22642(4) 0.88653(3) 0.09520(3) 0.02324(17) Uani 0.5207(8) 1 d P A 1
Mn2 Mn 0.31094(4) 0.89872(4) 0.30884(3) 0.02355(17) Uani 0.5207(8) 1 d P A 1
Li1 Li 0.13649(5) 0.88537(4) 0.20406(4) 0.02350(18) Uani 0.5207(8) 1 d P A 1
Li2 Li 0.39445(5) 0.93223(4) 0.19695(4) 0.02351(18) Uani 0.5207(8) 1 d P A 1
Li1' Li 0.22642(4) 0.88653(3) 0.09520(3) 0.02324(17) Uani 0.4793(8) 1 d P A 2
Li2' Li 0.31094(4) 0.89872(4) 0.30884(3) 0.02355(17) Uani 0.4793(8) 1 d P A 2
Mn1' Mn 0.13649(5) 0.88537(4) 0.20406(4) 0.02350(18) Uani 0.4793(8) 1 d P A 2
Mn2' Mn 0.39445(5) 0.93223(4) 0.19695(4) 0.02351(18) Uani 0.4793(8) 1 d P A 2
N1 N 0.17886(13) 0.97510(10) 0.14549(10) 0.0235(4) Uani 1 1 d . . .
N2 N 0.21081(15) 1.09777(11) 0.19019(11) 0.0287(5) Uani 1 1 d . . .
N3 N 0.30647(13) 0.99710(10) 0.24956(10) 0.0231(4) Uani 1 1 d . . .
N4 N 0.10810(15) 0.93934(12) 0.29410(11) 0.0293(5) Uani 1 1 d . . .
N5 N 0.11856(15) 0.98261(12) 0.41566(12) 0.0337(5) Uani 1 1 d . . .
N6 N 0.24439(14) 0.91581(11) 0.38914(11) 0.0283(5) Uani 1 1 d . . .
N7 N 0.38782(15) 0.99581(11) 0.10285(11) 0.0284(5) Uani 1 1 d . . .
N8 N 0.34309(15) 1.03556(11) -0.02323(11) 0.0312(5) Uani 1 1 d . . .
N9 N 0.28253(15) 0.92480(11) 0.01372(11) 0.0277(5) Uani 1 1 d . . .
N10 N 0.02176(15) 0.83584(12) 0.12729(12) 0.0311(5) Uani 1 1 d . . .
N11 N -0.02121(15) 0.73850(12) 0.03845(13) 0.0366(5) Uani 1 1 d . . .
N12 N 0.12301(14) 0.80462(11) 0.05918(12) 0.0289(5) Uani 1 1 d . . .
N13 N 0.24301(14) 0.80612(10) 0.24317(11) 0.0250(4) Uani 1 1 d . . .
N14 N 0.31925(15) 0.70269(11) 0.20804(12) 0.0285(5) Uani 1 1 d . . .
N15 N 0.34231(14) 0.82483(11) 0.16944(11) 0.0244(4) Uani 1 1 d . . .
N16 N 0.45093(14) 0.86296(11) 0.35344(11) 0.0291(5) Uani 1 1 d . . .
N17 N 0.61640(15) 0.84708(12) 0.37371(12) 0.0329(5) Uani 1 1 d . . .
N18 N 0.52382(14) 0.92524(11) 0.27753(11) 0.0287(5) Uani 1 1 d . . .
C1 C 0.0985(2) 1.00573(15) 0.08645(16) 0.0417(7) Uani 1 1 d . A .
H1A H 0.0801 0.9709 0.0452 0.050 Uiso 1 1 calc R . .
H1B H 0.0444 1.0123 0.1058 0.050 Uiso 1 1 calc R . .
C2 C 0.1230(2) 1.07856(15) 0.05850(15) 0.0399(7) Uani 1 1 d . . .
H2A H 0.1770 1.0728 0.0389 0.048 Uiso 1 1 calc R A .
H2B H 0.0693 1.0971 0.0188 0.048 Uiso 1 1 calc R . .
C3 C 0.1473(2) 1.13175(15) 0.12328(16) 0.0437(7) Uani 1 1 d . A .
H3A H 0.0891 1.1475 0.1336 0.052 Uiso 1 1 calc R . .
H3B H 0.1777 1.1754 0.1102 0.052 Uiso 1 1 calc R . .
C4 C 0.2511(2) 1.14962(15) 0.25069(15) 0.0415(7) Uani 1 1 d . A .
H4A H 0.2010 1.1814 0.2576 0.050 Uiso 1 1 calc R . .
H4B H 0.2978 1.1808 0.2377 0.050 Uiso 1 1 calc R . .
C5 C 0.2979(2) 1.10904(15) 0.32259(14) 0.0356(6) Uani 1 1 d . . .
H5A H 0.2501 1.0861 0.3419 0.043 Uiso 1 1 calc R A .
H5B H 0.3352 1.1431 0.3599 0.043 Uiso 1 1 calc R . .
C6 C 0.36159(19) 1.05055(15) 0.30437(15) 0.0355(6) Uani 1 1 d . A .
H6A H 0.4084 1.0743 0.2846 0.043 Uiso 1 1 calc R . .
H6B H 0.3954 1.0246 0.3498 0.043 Uiso 1 1 calc R . .
C7 C 0.23187(16) 1.02374(13) 0.19490(13) 0.0225(5) Uani 1 1 d . A .
C8 C 0.02254(19) 0.98534(16) 0.27031(14) 0.0359(6) Uani 1 1 d . A .
H8A H -0.0133 0.9726 0.2195 0.043 Uiso 1 1 calc R . .
H8B H 0.0406 1.0372 0.2711 0.043 Uiso 1 1 calc R . .
C9 C -0.03905(19) 0.97359(17) 0.32174(15) 0.0399(7) Uani 1 1 d . . .
H9A H -0.0556 0.9216 0.3226 0.048 Uiso 1 1 calc R A .
H9B H -0.0974 1.0021 0.3043 0.048 Uiso 1 1 calc R . .
C10 C 0.01713(19) 0.99868(16) 0.39875(15) 0.0359(6) Uani 1 1 d . A .
H10A H 0.0086 1.0517 0.4030 0.043 Uiso 1 1 calc R . .
H10B H -0.0076 0.9743 0.4354 0.043 Uiso 1 1 calc R . .
C11 C 0.1716(2) 0.99414(16) 0.49338(14) 0.0379(7) Uani 1 1 d . A .
H11A H 0.1528 0.9572 0.5240 0.045 Uiso 1 1 calc R . .
H11B H 0.1564 1.0427 0.5092 0.045 Uiso 1 1 calc R . .
C12 C 0.2778(2) 0.98887(15) 0.50479(15) 0.0383(7) Uani 1 1 d . . .
H12A H 0.3118 0.9885 0.5578 0.046 Uiso 1 1 calc R A .
H12B H 0.2995 1.0311 0.4820 0.046 Uiso 1 1 calc R . .
C13 C 0.29610(19) 0.91808(15) 0.46879(14) 0.0353(6) Uani 1 1 d . A .
H13A H 0.3639 0.9135 0.4751 0.042 Uiso 1 1 calc R . .
H13B H 0.2768 0.8763 0.4937 0.042 Uiso 1 1 calc R . .
C14 C 0.15737(17) 0.94460(13) 0.36629(13) 0.0256(5) Uani 1 1 d . A .
C15 C 0.4314(2) 1.06866(14) 0.11980(15) 0.0347(6) Uani 1 1 d . A .
H15A H 0.4746 1.0688 0.1703 0.042 Uiso 1 1 calc R . .
H15B H 0.3824 1.1055 0.1171 0.042 Uiso 1 1 calc R . .
C16 C 0.4860(2) 1.08844(15) 0.06489(17) 0.0399(7) Uani 1 1 d . . .
H16A H 0.5180 1.1357 0.0783 0.048 Uiso 1 1 calc R A .
H16B H 0.5336 1.0509 0.0658 0.048 Uiso 1 1 calc R . .
C17 C 0.4158(2) 1.09295(15) -0.01158(16) 0.0407(7) Uani 1 1 d . A .
H17A H 0.3853 1.1413 -0.0180 0.049 Uiso 1 1 calc R . .
H17B H 0.4494 1.0879 -0.0489 0.049 Uiso 1 1 calc R . .
C18 C 0.2814(2) 1.03209(16) -0.09975(14) 0.0384(7) Uani 1 1 d . A .
H18A H 0.3185 1.0167 -0.1324 0.046 Uiso 1 1 calc R . .
H18B H 0.2561 1.0811 -0.1153 0.046 Uiso 1 1 calc R . .
C19 C 0.2001(2) 0.97893(16) -0.10783(15) 0.0405(7) Uani 1 1 d . . .
H19A H 0.1523 1.0008 -0.0879 0.049 Uiso 1 1 calc R A .
H19B H 0.1706 0.9675 -0.1602 0.049 Uiso 1 1 calc R . .
C20 C 0.2390(2) 0.90933(15) -0.06553(14) 0.0360(6) Uani 1 1 d . A .
H20A H 0.1878 0.8737 -0.0712 0.043 Uiso 1 1 calc R . .
H20B H 0.2863 0.8876 -0.0863 0.043 Uiso 1 1 calc R . .
C21 C 0.33826(17) 0.98467(13) 0.03098(13) 0.0239(5) Uani 1 1 d . A .
C22 C -0.0719(2) 0.82849(18) 0.13828(18) 0.0469(8) Uani 1 1 d . A .
H22A H -0.1165 0.8599 0.1025 0.056 Uiso 1 1 calc R . .
H22B H -0.0687 0.8459 0.1880 0.056 Uiso 1 1 calc R . .
C23 C -0.1080(3) 0.7516(2) 0.1296(2) 0.0677(10) Uani 1 1 d . . .
H23A H -0.1725 0.7509 0.1334 0.081 Uiso 1 1 calc R A .
H23B H -0.0686 0.7212 0.1696 0.081 Uiso 1 1 calc R . .
C24 C -0.1073(2) 0.72040(17) 0.05723(19) 0.0498(8) Uani 1 1 d . A .
H24A H -0.1135 0.6669 0.0588 0.060 Uiso 1 1 calc R . .
H24B H -0.1618 0.7392 0.0185 0.060 Uiso 1 1 calc R . .
C25 C -0.0126(2) 0.69983(15) -0.02763(16) 0.0420(7) Uani 1 1 d . A .
H25A H -0.0712 0.7062 -0.0679 0.050 Uiso 1 1 calc R . .
H25B H -0.0045 0.6472 -0.0167 0.050 Uiso 1 1 calc R . .
C26 C 0.0700(2) 0.72722(16) -0.05319(16) 0.0395(7) Uani 1 1 d . . .
H26A H 0.0900 0.6891 -0.0820 0.047 Uiso 1 1 calc R A .
H26B H 0.0514 0.7709 -0.0844 0.047 Uiso 1 1 calc R . .
C27 C 0.15033(19) 0.74589(15) 0.01579(15) 0.0344(6) Uani 1 1 d . A .
H27A H 0.1680 0.7019 0.0466 0.041 Uiso 1 1 calc R . .
H27B H 0.2055 0.7617 0.0011 0.041 Uiso 1 1 calc R . .
C28 C 0.04093(17) 0.79389(13) 0.07507(13) 0.0258(5) Uani 1 1 d . A .
C29 C 0.2021(2) 0.75318(14) 0.28492(16) 0.0395(7) Uani 1 1 d . A .
H29A H 0.2492 0.7409 0.3318 0.047 Uiso 1 1 calc R . .
H29B H 0.1479 0.7756 0.2963 0.047 Uiso 1 1 calc R . .
C30 C 0.1705(2) 0.68302(14) 0.23956(17) 0.0379(7) Uani 1 1 d . . .
H30A H 0.1251 0.6949 0.1917 0.046 Uiso 1 1 calc R A .
H30B H 0.1403 0.6494 0.2661 0.046 Uiso 1 1 calc R . .
C31 C 0.2576(2) 0.64770(14) 0.22795(16) 0.0378(7) Uani 1 1 d . A .
H31A H 0.2928 0.6224 0.2734 0.045 Uiso 1 1 calc R . .
H31B H 0.2385 0.6110 0.1884 0.045 Uiso 1 1 calc R . .
C32 C 0.3969(2) 0.67098(15) 0.18465(16) 0.0383(7) Uani 1 1 d . A .
H32A H 0.3714 0.6459 0.1371 0.046 Uiso 1 1 calc R . .
H32B H 0.4303 0.6346 0.2212 0.046 Uiso 1 1 calc R . .
C33 C 0.4658(2) 0.73067(16) 0.17697(17) 0.0404(7) Uani 1 1 d . . .
H33A H 0.5020 0.7488 0.2259 0.048 Uiso 1 1 calc R A .
H33B H 0.5101 0.7110 0.1520 0.048 Uiso 1 1 calc R . .
C34 C 0.4078(2) 0.79256(16) 0.13151(16) 0.0387(7) Uani 1 1 d . A .
H34A H 0.4502 0.8309 0.1235 0.046 Uiso 1 1 calc R . .
H34B H 0.3714 0.7736 0.0830 0.046 Uiso 1 1 calc R . .
C35 C 0.30175(16) 0.77765(13) 0.20683(12) 0.0223(5) Uani 1 1 d . A .
C36 C 0.4590(2) 0.80132(15) 0.40506(15) 0.0366(6) Uani 1 1 d . A .
H36A H 0.4650 0.7553 0.3800 0.044 Uiso 1 1 calc R . .
H36B H 0.4019 0.7985 0.4210 0.044 Uiso 1 1 calc R . .
C37 C 0.5453(2) 0.81144(16) 0.47264(15) 0.0392(7) Uani 1 1 d . . .
H37A H 0.5484 0.7719 0.5085 0.047 Uiso 1 1 calc R A .
H37B H 0.5415 0.8585 0.4968 0.047 Uiso 1 1 calc R . .
C38 C 0.63219(19) 0.80963(15) 0.44514(15) 0.0373(7) Uani 1 1 d . A .
H38A H 0.6850 0.8332 0.4819 0.045 Uiso 1 1 calc R . .
H38B H 0.6497 0.7584 0.4401 0.045 Uiso 1 1 calc R . .
C39 C 0.70090(18) 0.85049(16) 0.34876(15) 0.0367(6) Uani 1 1 d . A .
H39A H 0.7271 0.8010 0.3494 0.044 Uiso 1 1 calc R . .
H39B H 0.7485 0.8810 0.3831 0.044 Uiso 1 1 calc R . .
C40 C 0.6796(2) 0.88235(17) 0.27035(16) 0.0414(7) Uani 1 1 d . . .
H40A H 0.7381 0.8981 0.2607 0.050 Uiso 1 1 calc R A .
H40B H 0.6491 0.8453 0.2335 0.050 Uiso 1 1 calc R . .
C41 C 0.61369(19) 0.94805(16) 0.26600(16) 0.0374(6) Uani 1 1 d . A .
H41A H 0.6445 0.9842 0.3037 0.045 Uiso 1 1 calc R . .
H41B H 0.6013 0.9714 0.2174 0.045 Uiso 1 1 calc R . .
C42 C 0.53006(17) 0.87930(13) 0.33515(13) 0.0259(5) Uani 1 1 d . A .

loop_
_atom_site_aniso_label
_atom_site_aniso_U_11
_atom_site_aniso_U_22
_atom_site_aniso_U_33
_atom_site_aniso_U_23
_atom_site_aniso_U_13
_atom_site_aniso_U_12
Mn1 0.0231(3) 0.0242(3) 0.0218(3) 0.0014(3) 0.0056(3) -0.0015(3)
Mn2 0.0233(3) 0.0254(3) 0.0217(3) 0.0009(3) 0.0062(3) 0.0019(3)
Li1 0.0240(4) 0.0242(4) 0.0226(4) -0.0008(3) 0.0073(3) -0.0007(3)
Li2 0.0216(4) 0.0253(4) 0.0227(4) 0.0012(3) 0.0049(3) 0.0017(3)
Li1' 0.0231(3) 0.0242(3) 0.0218(3) 0.0014(3) 0.0056(3) -0.0015(3)
Li2' 0.0233(3) 0.0254(3) 0.0217(3) 0.0009(3) 0.0062(3) 0.0019(3)
Mn1' 0.0240(4) 0.0242(4) 0.0226(4) -0.0008(3) 0.0073(3) -0.0007(3)
Mn2' 0.0216(4) 0.0253(4) 0.0227(4) 0.0012(3) 0.0049(3) 0.0017(3)
N1 0.0231(10) 0.0224(10) 0.0213(10) 0.0013(8) 0.0010(8) -0.0010(8)
N2 0.0335(12) 0.0203(10) 0.0269(11) 0.0002(9) 0.0006(9) 0.0020(9)
N3 0.0226(10) 0.0240(10) 0.0199(10) -0.0003(8) 0.0021(8) -0.0019(8)
N4 0.0299(11) 0.0351(12) 0.0248(11) -0.0030(9) 0.0110(9) 0.0029(9)
N5 0.0343(12) 0.0418(13) 0.0276(11) -0.0055(10) 0.0133(9) 0.0057(10)
N6 0.0290(11) 0.0319(11) 0.0256(11) 0.0002(9) 0.0105(9) 0.0015(9)
N7 0.0344(12) 0.0258(11) 0.0248(11) 0.0008(9) 0.0083(9) -0.0030(9)
N8 0.0378(12) 0.0300(11) 0.0290(11) 0.0062(10) 0.0148(10) -0.0010(10)
N9 0.0326(12) 0.0298(11) 0.0222(10) -0.0001(9) 0.0101(9) -0.0036(9)
N10 0.0252(11) 0.0330(12) 0.0333(12) -0.0047(10) 0.0060(9) -0.0013(9)
N11 0.0297(12) 0.0338(12) 0.0443(13) -0.0113(11) 0.0078(10) -0.0089(10)
N12 0.0246(11) 0.0264(11) 0.0340(12) -0.0053(9) 0.0060(9) -0.0048(9)
N13 0.0299(11) 0.0215(10) 0.0258(10) 0.0010(8) 0.0114(9) 0.0009(8)
N14 0.0322(12) 0.0213(10) 0.0334(11) 0.0016(9) 0.0116(9) 0.0035(9)
N15 0.0252(11) 0.0233(10) 0.0264(10) 0.0016(9) 0.0102(9) 0.0025(8)
N16 0.0258(11) 0.0296(11) 0.0295(11) 0.0056(9) 0.0041(9) 0.0029(9)
N17 0.0229(11) 0.0405(12) 0.0312(12) 0.0072(10) 0.0016(9) 0.0085(9)
N18 0.0249(11) 0.0324(11) 0.0260(11) 0.0044(9) 0.0031(9) 0.0019(9)
C1 0.0380(16) 0.0354(15) 0.0385(16) 0.0098(13) -0.0095(12) 0.0002(12)
C2 0.0438(17) 0.0357(15) 0.0310(14) 0.0081(12) -0.0032(12) 0.0009(12)
C3 0.0524(19) 0.0278(14) 0.0386(16) 0.0051(13) -0.0058(14) 0.0091(13)
C4 0.0539(19) 0.0268(14) 0.0364(15) -0.0058(12) 0.0015(13) 0.0040(13)
C5 0.0413(16) 0.0343(14) 0.0289(13) -0.0103(12) 0.0067(12) -0.0002(12)
C6 0.0314(15) 0.0360(15) 0.0324(14) -0.0078(12) -0.0010(11) 0.0002(11)
C7 0.0221(12) 0.0239(12) 0.0232(12) 0.0012(10) 0.0095(9) 0.0007(10)
C8 0.0361(15) 0.0441(16) 0.0270(13) -0.0008(12) 0.0082(11) 0.0077(12)
C9 0.0327(15) 0.0473(17) 0.0414(16) -0.0023(14) 0.0136(12) 0.0075(13)
C10 0.0387(16) 0.0384(15) 0.0355(15) 0.0002(12) 0.0183(12) 0.0085(12)
C11 0.0501(18) 0.0388(15) 0.0266(13) -0.0073(12) 0.0140(12) 0.0054(13)
C12 0.0428(17) 0.0397(16) 0.0290(14) -0.0053(12) 0.0052(12) -0.0022(13)
C13 0.0335(15) 0.0414(16) 0.0307(14) 0.0021(12) 0.0090(12) 0.0021(12)
C14 0.0303(13) 0.0226(12) 0.0274(13) -0.0006(10) 0.0137(11) -0.0004(10)
C15 0.0381(15) 0.0287(13) 0.0360(15) -0.0044(12) 0.0089(12) -0.0002(11)
C16 0.0406(16) 0.0262(14) 0.0576(18) -0.0068(13) 0.0218(14) -0.0081(12)
C17 0.0567(19) 0.0261(14) 0.0484(17) 0.0040(13) 0.0295(15) -0.0027(13)
C18 0.0470(17) 0.0455(16) 0.0259(13) 0.0121(13) 0.0157(12) 0.0148(14)
C19 0.0407(16) 0.0545(18) 0.0244(13) -0.0013(13) 0.0063(12) 0.0087(14)
C20 0.0424(16) 0.0405(15) 0.0238(13) -0.0035(12) 0.0076(12) -0.0034(12)
C21 0.0270(13) 0.0240(12) 0.0240(12) 0.0039(10) 0.0124(10) 0.0038(10)
C22 0.0327(16) 0.0541(19) 0.0566(19) -0.0124(16) 0.0172(14) -0.0058(14)
C23 0.058(2) 0.074(2) 0.083(3) -0.005(2) 0.040(2) -0.0212(19)
C24 0.0365(17) 0.0406(16) 0.073(2) -0.0117(16) 0.0177(15) -0.0142(13)
C25 0.0409(17) 0.0325(15) 0.0474(17) -0.0148(13) 0.0047(13) -0.0065(12)
C26 0.0433(17) 0.0333(15) 0.0392(16) -0.0100(13) 0.0081(13) 0.0012(12)
C27 0.0308(14) 0.0337(14) 0.0382(15) -0.0045(12) 0.0091(12) 0.0028(11)
C28 0.0245(13) 0.0194(11) 0.0298(13) 0.0012(10) 0.0019(10) 0.0004(10)
C29 0.0538(18) 0.0286(14) 0.0448(16) 0.0040(13) 0.0281(14) -0.0047(13)
C30 0.0406(16) 0.0264(13) 0.0487(17) 0.0075(13) 0.0161(13) -0.0029(12)
C31 0.0497(18) 0.0228(13) 0.0427(16) 0.0051(12) 0.0162(13) -0.0017(12)
C32 0.0442(17) 0.0319(14) 0.0410(16) 0.0034(13) 0.0159(13) 0.0129(12)
C33 0.0324(15) 0.0429(16) 0.0483(17) 0.0052(14) 0.0155(13) 0.0139(13)
C34 0.0377(16) 0.0410(15) 0.0451(16) 0.0124(13) 0.0242(13) 0.0119(12)
C35 0.0234(12) 0.0220(12) 0.0181(11) 0.0010(10) 0.0007(9) 0.0030(9)
C36 0.0362(15) 0.0318(14) 0.0398(15) 0.0077(12) 0.0084(12) 0.0019(12)
C37 0.0437(17) 0.0373(15) 0.0332(15) 0.0103(13) 0.0060(12) 0.0078(13)
C38 0.0333(15) 0.0358(15) 0.0352(15) 0.0051(12) -0.0019(12) 0.0091(12)
C39 0.0260(14) 0.0406(15) 0.0396(15) -0.0035(13) 0.0036(12) 0.0069(12)
C40 0.0289(15) 0.0545(18) 0.0412(16) -0.0057(14) 0.0109(12) 0.0020(13)
C41 0.0330(15) 0.0441(16) 0.0352(15) 0.0068(13) 0.0100(12) -0.0011(12)
C42 0.0246(13) 0.0243(12) 0.0245(12) -0.0030(10) 0.0006(10) 0.0042(10)

loop_
_atom_type_symbol
_atom_type_description
_atom_type_scat_dispersion_real
_atom_type_scat_dispersion_imag
_atom_type_scat_source
C C 0.0033 0.0016 'International Tables Vol C Tables 4.2.6.8 and 6.1.1.4'
H H 0.0000 0.0000 'International Tables Vol C Tables 4.2.6.8 and 6.1.1.4'
Li Li -0.0003 0.0001 'International Tables Vol C Tables 4.2.6.8 and 6.1.1.4'
N N 0.0061 0.0033 'International Tables Vol C Tables 4.2.6.8 and 6.1.1.4'
Mn Mn 0.3368 0.7283 'International Tables Vol C Tables 4.2.6.8 and 6.1.1.4'

loop_
_geom_angle_atom_site_label_1
_geom_angle_atom_site_label_2
_geom_angle_atom_site_label_3
_geom_angle
_geom_angle_site_symmetry_1
_geom_angle_site_symmetry_3
_geom_angle_publ_flag
N1 Mn1 N9 109.82(8) . . ?
N1 Mn1 N12 112.49(8) . . ?
N9 Mn1 N12 114.26(9) . . ?
N1 Mn1 N15 114.23(8) . . ?
N9 Mn1 N15 103.82(8) . . ?
N12 Mn1 N15 101.80(8) . . ?
N1 Mn1 Li2 78.98(6) . . ?
N9 Mn1 Li2 86.57(6) . . ?
N12 Mn1 Li2 148.53(7) . . ?
N15 Mn1 Li2 48.36(6) . . ?
N1 Mn1 Li1 50.81(6) . . ?
N9 Mn1 Li1 160.48(7) . . ?
N12 Mn1 Li1 76.73(6) . . ?
N15 Mn1 Li1 88.74(6) . . ?
Li2 Mn1 Li1 90.99(3) . . ?
N6 Mn2 N16 112.38(9) . . ?
N6 Mn2 N3 108.42(8) . . ?
N16 Mn2 N3 110.55(8) . . ?
N6 Mn2 N13 107.32(8) . . ?
N16 Mn2 N13 103.17(8) . . ?
N3 Mn2 N13 114.99(8) . . ?
N6 Mn2 Li1 89.52(7) . . ?
N16 Mn2 Li1 149.91(7) . . ?
N3 Mn2 Li1 79.44(6) . . ?
N13 Mn2 Li1 48.71(6) . . ?
N6 Mn2 Li2 158.68(7) . . ?
N16 Mn2 Li2 76.62(7) . . ?
N3 Mn2 Li2 50.73(6) . . ?
N13 Mn2 Li2 88.36(6) . . ?
Li1 Mn2 Li2 90.34(3) . . ?
N10 Li1 N13 108.77(9) . . ?
N10 Li1 N4 116.54(9) . . ?
N13 Li1 N4 109.99(8) . . ?
N10 Li1 N1 105.65(8) . . ?
N13 Li1 N1 113.35(8) . . ?
N4 Li1 N1 102.49(8) . . ?
N10 Li1 Mn2 159.10(7) . . ?
N13 Li1 Mn2 50.38(6) . . ?
N4 Li1 Mn2 75.38(6) . . ?
N1 Li1 Mn2 87.10(6) . . ?
N10 Li1 Mn1 87.62(7) . . ?
N13 Li1 Mn1 77.93(6) . . ?
N4 Li1 Mn1 148.31(7) . . ?
N1 Li1 Mn1 48.56(6) . . ?
Mn2 Li1 Mn1 88.77(3) . . ?
N15 Li2 N7 112.30(8) . . ?
N15 Li2 N18 108.48(8) . . ?
N7 Li2 N18 117.36(9) . . ?
N15 Li2 N3 112.70(8) . . ?
N7 Li2 N3 101.49(8) . . ?
N18 Li2 N3 104.13(8) . . ?
N15 Li2 Mn1 50.62(6) . . ?
N7 Li2 Mn1 76.71(6) . . ?
N18 Li2 Mn1 159.10(7) . . ?
N3 Li2 Mn1 86.79(6) . . ?
N15 Li2 Mn2 76.94(6) . . ?
N7 Li2 Mn2 146.56(7) . . ?
N18 Li2 Mn2 87.17(7) . . ?
N3 Li2 Mn2 47.74(5) . . ?
Mn1 Li2 Mn2 87.29(3) . . ?
C7 N1 C1 116.6(2) . . ?
C7 N1 Mn1 127.59(16) . . ?
C1 N1 Mn1 104.56(16) . . ?
C7 N1 Li1 109.69(14) . . ?
C1 N1 Li1 112.27(16) . . ?
Mn1 N1 Li1 80.63(7) . . ?
C7 N2 C4 123.0(2) . . ?
C7 N2 C3 122.8(2) . . ?
C4 N2 C3 114.2(2) . . ?
C7 N3 C6 117.08(19) . . ?
C7 N3 Mn2 126.80(15) . . ?
C6 N3 Mn2 105.23(15) . . ?
C7 N3 Li2 107.79(14) . . ?
C6 N3 Li2 112.97(15) . . ?
Mn2 N3 Li2 81.53(7) . . ?
C14 N4 C8 115.5(2) . . ?
C14 N4 Li1 132.16(17) . . ?
C8 N4 Li1 112.03(15) . . ?
C14 N5 C11 122.0(2) . . ?
C14 N5 C10 122.8(2) . . ?
C11 N5 C10 113.8(2) . . ?
C14 N6 C13 118.7(2) . . ?
C14 N6 Mn2 116.39(16) . . ?
C13 N6 Mn2 122.49(17) . . ?
C21 N7 C15 115.3(2) . . ?
C21 N7 Li2 129.96(16) . . ?
C15 N7 Li2 113.88(16) . . ?
C21 N8 C17 123.6(2) . . ?
C21 N8 C18 122.8(2) . . ?
C17 N8 C18 113.3(2) . . ?
C21 N9 C20 117.1(2) . . ?
C21 N9 Mn1 116.27(15) . . ?
C20 N9 Mn1 122.61(17) . . ?
C28 N10 C22 117.7(2) . . ?
C28 N10 Li1 116.85(16) . . ?
C22 N10 Li1 123.52(18) . . ?
C24 N11 C25 113.4(2) . . ?
C24 N11 C28 122.5(2) . . ?
C25 N11 C28 123.7(2) . . ?
C28 N12 C27 115.5(2) . . ?
C28 N12 Mn1 130.50(16) . . ?
C27 N12 Mn1 113.67(16) . . ?
C35 N13 C29 116.3(2) . . ?
C35 N13 Li1 127.52(15) . . ?
C29 N13 Li1 104.53(16) . . ?
C35 N13 Mn2 109.15(15) . . ?
C29 N13 Mn2 113.37(16) . . ?
Li1 N13 Mn2 80.91(7) . . ?
C35 N14 C31 123.0(2) . . ?
C35 N14 C32 122.8(2) . . ?
C31 N14 C32 114.1(2) . . ?
C35 N15 C34 116.8(2) . . ?
C35 N15 Li2 130.05(16) . . ?
C34 N15 Li2 103.98(16) . . ?
C35 N15 Mn1 105.95(15) . . ?
C34 N15 Mn1 113.31(15) . . ?
Li2 N15 Mn1 81.02(7) . . ?
C42 N16 C36 115.5(2) . . ?
C42 N16 Mn2 131.23(17) . . ?
C36 N16 Mn2 112.50(17) . . ?
C42 N17 C38 123.2(2) . . ?
C42 N17 C39 123.5(2) . . ?
C38 N17 C39 113.2(2) . . ?
C42 N18 C41 116.2(2) . . ?
C42 N18 Li2 117.31(16) . . ?
C41 N18 Li2 123.81(16) . . ?
C2 C1 N1 111.8(2) . . ?
C3 C2 C1 107.6(2) . . ?
C2 C3 N2 111.4(2) . . ?
N2 C4 C5 110.9(2) . . ?
C4 C5 C6 106.7(2) . . ?
N3 C6 C5 111.4(2) . . ?
N1 C7 N3 117.8(2) . . ?
N1 C7 N2 121.2(2) . . ?
N3 C7 N2 121.0(2) . . ?
N4 C8 C9 110.2(2) . . ?
C8 C9 C10 107.7(2) . . ?
N5 C10 C9 112.7(2) . . ?
N5 C11 C12 111.2(2) . . ?
C11 C12 C13 107.6(2) . . ?
N6 C13 C12 111.9(2) . . ?
N6 C14 N4 118.9(2) . . ?
N6 C14 N5 121.2(2) . . ?
N4 C14 N5 119.9(2) . . ?
N7 C15 C16 110.5(2) . . ?
C17 C16 C15 107.9(2) . . ?
N8 C17 C16 111.9(2) . . ?
N8 C18 C19 112.0(2) . . ?
C20 C19 C18 108.2(2) . . ?
N9 C20 C19 111.1(2) . . ?
N9 C21 N8 121.2(2) . . ?
N9 C21 N7 118.5(2) . . ?
N8 C21 N7 120.3(2) . . ?
N10 C22 C23 113.2(3) . . ?
C22 C23 C24 111.3(3) . . ?
N11 C24 C23 112.3(2) . . ?
N11 C25 C26 112.9(2) . . ?
C27 C26 C25 107.5(2) . . ?
N12 C27 C26 111.4(2) . . ?
N10 C28 N12 118.6(2) . . ?
N10 C28 N11 121.4(2) . . ?
N12 C28 N11 119.9(2) . . ?
C30 C29 N13 110.5(2) . . ?
C29 C30 C31 107.5(2) . . ?
N14 C31 C30 111.5(2) . . ?
N14 C32 C33 110.7(2) . . ?
C34 C33 C32 107.3(2) . . ?
N15 C34 C33 111.2(2) . . ?
N13 C35 N15 117.9(2) . . ?
N13 C35 N14 120.7(2) . . ?
N15 C35 N14 121.4(2) . . ?
N16 C36 C37 110.4(2) . . ?
C36 C37 C38 107.2(2) . . ?
N17 C38 C37 112.3(2) . . ?
N17 C39 C40 111.9(2) . . ?
C41 C40 C39 107.2(2) . . ?
N18 C41 C40 111.2(2) . . ?
N18 C42 N16 118.8(2) . . ?
N18 C42 N17 120.9(2) . . ?
N16 C42 N17 120.3(2) . . ?

loop_
_geom_bond_atom_site_label_1
_geom_bond_atom_site_label_2
_geom_bond_distance
_geom_bond_site_symmetry_2
_geom_bond_publ_flag
Mn1 N1 2.075(2) . ?
Mn1 N9 2.051(2) . ?
Mn1 N12 2.082(2) . ?
Mn1 N15 2.162(2) . ?
Mn1 Li2 2.7620(13) . ?
Mn1 Li1 2.7303(11) . ?
Mn2 N6 2.039(2) . ?
Mn2 N16 2.080(2) . ?
Mn2 N3 2.082(2) . ?
Mn2 N13 2.138(2) . ?
Mn2 Li1 2.7405(14) . ?
Mn2 Li2 2.7825(11) . ?
Li1 N10 2.068(2) . ?
Li1 N13 2.085(2) . ?
Li1 N4 2.089(2) . ?
Li1 N1 2.145(2) . ?
Li2 N15 2.090(2) . ?
Li2 N7 2.078(2) . ?
Li2 N18 2.053(2) . ?
Li2 N3 2.178(2) . ?
N1 C7 1.344(3) . ?
N1 C1 1.467(3) . ?
N2 C7 1.367(3) . ?
N2 C4 1.453(3) . ?
N2 C3 1.458(3) . ?
N3 C7 1.348(3) . ?
N3 C6 1.465(3) . ?
N4 C14 1.335(3) . ?
N4 C8 1.461(3) . ?
N5 C14 1.398(3) . ?
N5 C11 1.449(3) . ?
N5 C10 1.457(3) . ?
N6 C14 1.327(3) . ?
N6 C13 1.461(3) . ?
N7 C21 1.343(3) . ?
N7 C15 1.454(3) . ?
N8 C21 1.384(3) . ?
N8 C17 1.455(3) . ?
N8 C18 1.453(3) . ?
N9 C21 1.335(3) . ?
N9 C20 1.458(3) . ?
N10 C28 1.329(3) . ?
N10 C22 1.453(3) . ?
N11 C24 1.444(4) . ?
N11 C25 1.456(4) . ?
N11 C28 1.390(3) . ?
N12 C28 1.336(3) . ?
N12 C27 1.459(3) . ?
N13 C35 1.345(3) . ?
N13 C29 1.468(3) . ?
N14 C35 1.374(3) . ?
N14 C31 1.462(3) . ?
N14 C32 1.451(3) . ?
N15 C35 1.345(3) . ?
N15 C34 1.470(3) . ?
N16 C42 1.335(3) . ?
N16 C36 1.453(3) . ?
N17 C42 1.388(3) . ?
N17 C38 1.453(3) . ?
N17 C39 1.448(3) . ?
N18 C42 1.340(3) . ?
N18 C41 1.456(3) . ?
C1 C2 1.495(4) . ?
C2 C3 1.504(4) . ?
C4 C5 1.508(4) . ?
C5 C6 1.512(4) . ?
C8 C9 1.515(4) . ?
C9 C10 1.504(4) . ?
C11 C12 1.512(4) . ?
C12 C13 1.503(4) . ?
C15 C16 1.517(4) . ?
C16 C17 1.500(4) . ?
C18 C19 1.502(4) . ?
C19 C20 1.504(4) . ?
C22 C23 1.475(5) . ?
C23 C24 1.467(5) . ?
C25 C26 1.510(4) . ?
C26 C27 1.508(4) . ?
C29 C30 1.518(4) . ?
C30 C31 1.499(4) . ?
C32 C33 1.512(4) . ?
C33 C34 1.506(4) . ?
C36 C37 1.515(4) . ?
C37 C38 1.508(4) . ?
C39 C40 1.519(4) . ?
C40 C41 1.515(4) . ?
